data_1552001
loop_
_publ_author_name
'Jeff A. Hurd'
'Ramanathan Vaidhyanathan'
'Venkataraman Thangadurai'
'Christopher I. Ratcliffe'
'Igor L. Moudrakovski'
'George K. H. Shimizu'

_publ_section_title
;
 Anhydrous proton conduction at 150 C in a crystalline metal-organic
 framework
;
_journal_name_full 'Nature Chemistry'
_journal_page_first 705
_journal_page_last 710
_journal_paper_doi 10.1038/nchem.402
_journal_volume 1
_journal_year 2009
_chemical_formula_moiety Na3(C6(OH)3(SO3)3)
_chemical_formula_sum 'C2 H0 Na O4 S'
_chemical_formula_weight 143.07
_chemical_name_common Trisodiumbenzenetrihydroxytrisulfonate
_space_group_IT_number 143
_space_group_name_Hall 'P 3'
_space_group_name_H-M_alt 'P 3'
_symmetry_cell_setting trigonal
_symmetry_space_group_name_H-M 'P 3'
_atom_sites_solution_hydrogens none
_atom_sites_solution_primary direct
_atom_sites_solution_secondary difmap
_cell_angle_alpha 90.00
_cell_angle_beta 90.00
_cell_angle_gamma 120.00
_cell_formula_units_Z 3
_cell_length_a 9.5120(13)
_cell_length_b 9.5120(13)
_cell_length_c 3.9870(8)
_cell_measurement_reflns_used 946
_cell_measurement_temperature 173(2)
_cell_measurement_theta_max 27.5
_cell_measurement_theta_min 4.3
_cell_volume 312.41(9)
_computing_cell_refinement 'HKL Scalepack (Otwinowski & Minor 1997)'
_computing_data_collection 'Collect (Bruker AXS BV, 1997-2004)'
_computing_molecular_graphics 'Diamond 3.0'
_computing_structure_refinement 'SHELXL-97 (Sheldrick, 2008)'
_computing_structure_solution 'HKL Scalepack (Otwinowski & Minor 1997)'
_diffrn_ambient_temperature 173(2)
_diffrn_measured_fraction_theta_full 0.998
_diffrn_measured_fraction_theta_max 0.998
_diffrn_measurement_device_type 'Nonius Kappa with APEX II CCD detector'
_diffrn_measurement_method CCD
_diffrn_radiation_monochromator graphite
_diffrn_radiation_source 'fine-focus sealed tube'
_diffrn_radiation_type MoK\a
_diffrn_radiation_wavelength 0.71073
_diffrn_reflns_av_R_equivalents 0.0611
_diffrn_reflns_av_sigmaI/netI 0.0501
_diffrn_reflns_limit_h_max 12
_diffrn_reflns_limit_h_min -12
_diffrn_reflns_limit_k_max 12
_diffrn_reflns_limit_k_min -12
_diffrn_reflns_limit_l_max 4
_diffrn_reflns_limit_l_min -5
_diffrn_reflns_number 2660
_diffrn_reflns_theta_full 27.48
_diffrn_reflns_theta_max 27.48
_diffrn_reflns_theta_min 4.29
_exptl_absorpt_coefficient_mu 0.769
_exptl_absorpt_correction_T_max 0.8620
_exptl_absorpt_correction_T_min 0.8614
_exptl_absorpt_correction_type multi-scan
_exptl_absorpt_process_details 'Sheldrick, G. M., SADABS; 1997'
_exptl_crystal_colour colorless
_exptl_crystal_density_diffrn 2.281
_exptl_crystal_density_method 'not measured'
_exptl_crystal_description rod-shaped
_exptl_crystal_F_000 213
_exptl_crystal_size_max 0.1
_exptl_crystal_size_mid 0.05
_exptl_crystal_size_min 0.04
_refine_diff_density_max 0.229
_refine_diff_density_min -0.223
_refine_diff_density_rms 0.060
_refine_ls_abs_structure_details 'Flack H D (1983), Acta Cryst. A39, 876-881'
_refine_ls_abs_structure_Flack 0.16(13)
_refine_ls_extinction_method none
_refine_ls_goodness_of_fit_ref 1.117
_refine_ls_hydrogen_treatment none
_refine_ls_matrix_type full
_refine_ls_number_parameters 144
_refine_ls_number_reflns 946
_refine_ls_number_restraints 104
_refine_ls_restrained_S_all 1.053
_refine_ls_R_factor_all 0.0418
_refine_ls_R_factor_gt 0.0324
_refine_ls_shift/su_max 0.000
_refine_ls_shift/su_mean 0.000
_refine_ls_structure_factor_coef Fsqd
_refine_ls_weighting_details 'calc w=1/[\s^2^(Fo^2^)+(0.0292P)^2^+0.0339P] where P=(Fo^2^+2Fc^2^)/3'
_refine_ls_weighting_scheme calc
_refine_ls_wR_factor_gt 0.0652
_refine_ls_wR_factor_ref 0.0689
_reflns_number_gt 828
_reflns_number_total 946
_reflns_threshold_expression >2sigma(I)
_cod_data_source_file nchem.402-s2.cif
_cod_data_source_block 1
_cod_depositor_comments
;
The following automatic conversions were performed:

data item '_symmetry_cell_setting' value 'Trigonal' was changed to
'trigonal' in accordance with the built-in table derived from the CIF
Core dictionary named 'cif_core.dic' version 2.4.5 last updated on
2014-11-21.

Automatic conversion script
Id: cif_fix_values 6909 2019-04-08 15:41:33Z antanas 
;
_cod_original_sg_symbol_H-M P3
_cod_database_code 1552001

loop_
_symmetry_equiv_pos_as_xyz
'x, y, z'
'-y, x-y, z'
'-x+y, -x, z'

loop_
_atom_site_label
_atom_site_type_symbol
_atom_site_fract_x
_atom_site_fract_y
_atom_site_fract_z
_atom_site_U_iso_or_equiv
_atom_site_adp_type
_atom_site_occupancy
_atom_site_symmetry_multiplicity
_atom_site_calc_flag
_atom_site_refinement_flags
_atom_site_disorder_assembly
_atom_site_disorder_group
Na1 Na 0.66663(15) -0.21724(12) 1.4442(3) 0.0268(3) Uani 1 1 d . . .
S1 S 0.7893(2) 0.0777(2) 0.9450(3) 0.0188(6) Uani 0.499(4) 1 d PDU . 1
C1 C 0.5507(16) 0.1667(11) 0.9446(19) 0.020(6) Uani 0.54(7) 1 d PDU . 1
C2 C 0.5018(13) 0.2846(17) 0.9431(18) 0.015(5) Uani 0.52(7) 1 d PDU . 1
O1 O 0.6420(18) -0.0839(13) 0.941(4) 0.023(3) Uani 0.50(3) 1 d PDU . 1
O2 O 0.8802(5) 0.1030(5) 1.2483(9) 0.0254(15) Uani 0.503(9) 1 d PDU . 1
O3 O 0.8804(5) 0.1030(5) 0.6395(9) 0.0263(15) Uani 0.506(9) 1 d PDU . 1
O6 O 0.4324(5) 0.0086(5) 0.9453(10) 0.0222(16) Uani 0.500(12) 1 d PDU . 1
S1' S 0.5444(2) -0.04441(16) 0.9445(3) 0.0194(6) Uani 0.501(4) 1 d PDU . -1
C1' C 0.7817(16) 0.2823(17) 0.9484(19) 0.010(5) Uani 0.46(7) 1 d PDU . -1
C2' C 0.8302(14) 0.4493(15) 0.9444(19) 0.014(5) Uani 0.48(7) 1 d PDU . -1
O1' O 0.6905(18) -0.0621(17) 0.947(4) 0.022(3) Uani 0.50(3) 1 d PDU . -1
O2' O 0.4530(5) -0.1104(5) 1.2495(9) 0.0260(15) Uani 0.497(9) 1 d PDU . -1
O3' O 0.4526(5) -0.1106(5) 0.6394(9) 0.0248(15) Uani 0.494(9) 1 d PDU . -1
O6' O 0.9006(5) 0.2435(5) 0.9465(10) 0.0207(16) Uani 0.500(12) 1 d PDU . -1

loop_
_atom_site_aniso_label
_atom_site_aniso_U_11
_atom_site_aniso_U_22
_atom_site_aniso_U_33
_atom_site_aniso_U_23
_atom_site_aniso_U_13
_atom_site_aniso_U_12
Na1 0.0335(6) 0.0257(7) 0.0242(5) 0.0002(6) -0.0002(4) 0.0171(6)
S1 0.0206(11) 0.0177(10) 0.0202(8) -0.0004(5) -0.0003(6) 0.0111(9)
C1 0.011(7) 0.018(5) 0.017(3) 0.000(2) 0.000(4) -0.003(7)
C2 0.015(5) 0.010(16) 0.019(3) 0.003(5) -0.003(2) 0.005(8)
O1 0.021(7) 0.017(5) 0.036(3) -0.002(2) -0.002(4) 0.013(4)
O2 0.029(3) 0.025(2) 0.025(3) -0.0003(16) -0.0042(15) 0.016(2)
O3 0.030(3) 0.025(2) 0.024(3) -0.0016(16) 0.0061(15) 0.014(2)
O6 0.015(3) 0.020(2) 0.028(3) -0.0015(15) -0.0002(16) 0.006(2)
S1' 0.0205(11) 0.0158(8) 0.0220(8) 0.0001(5) 0.0003(6) 0.0092(7)
C1' 0.007(7) 0.008(15) 0.014(3) -0.003(5) -0.005(4) 0.004(9)
C2' 0.014(6) 0.019(8) 0.018(3) 0.000(4) 0.001(2) 0.015(6)
O1' 0.020(7) 0.022(5) 0.026(3) 0.000(2) -0.004(4) 0.012(5)
O2' 0.027(3) 0.024(2) 0.027(3) 0.0048(16) 0.0060(15) 0.012(2)
O3' 0.027(3) 0.022(2) 0.025(3) -0.0069(15) -0.0063(15) 0.012(2)
O6' 0.014(3) 0.019(3) 0.029(3) -0.0009(16) -0.0003(15) 0.0086(17)

loop_
_atom_type_symbol
_atom_type_description
_atom_type_scat_dispersion_real
_atom_type_scat_dispersion_imag
_atom_type_scat_source
C C 0.0033 0.0016 'International Tables Vol C Tables 4.2.6.8 and 6.1.1.4'
H H 0.0000 0.0000 'International Tables Vol C Tables 4.2.6.8 and 6.1.1.4'
O O 0.0106 0.0060 'International Tables Vol C Tables 4.2.6.8 and 6.1.1.4'
Na Na 0.0362 0.0249 'International Tables Vol C Tables 4.2.6.8 and 6.1.1.4'
S S 0.1246 0.1234 'International Tables Vol C Tables 4.2.6.8 and 6.1.1.4'

loop_
_geom_angle_atom_site_label_1
_geom_angle_atom_site_label_2
_geom_angle_atom_site_label_3
_geom_angle
_geom_angle_site_symmetry_1
_geom_angle_site_symmetry_3
O3' Na1 O2' 38.68(14) 3_656 3_655
O3' Na1 O3 107.66(14) 3_656 2_646
O2' Na1 O3 121.49(13) 3_655 2_646
O3' Na1 O2 121.55(13) 3_656 2_645
O2' Na1 O2 107.62(14) 3_655 2_645
O3 Na1 O2 38.75(13) 2_646 2_645
O3' Na1 O1' 127.9(4) 3_656 .
O2' Na1 O1' 94.0(4) 3_655 .
O3 Na1 O1' 118.8(3) 2_646 .
O2 Na1 O1' 86.4(3) 2_645 .
O3' Na1 O1 86.6(3) 3_656 1_556
O2' Na1 O1 118.8(3) 3_655 1_556
O3 Na1 O1 94.4(4) 2_646 1_556
O2 Na1 O1 128.2(4) 2_645 1_556
O1' Na1 O1 110.8(4) . 1_556
O3' Na1 O1' 93.8(4) 3_656 1_556
O2' Na1 O1' 127.7(4) 3_655 1_556
O3 Na1 O1' 86.3(3) 2_646 1_556
O2 Na1 O1' 118.8(3) 2_645 1_556
O1' Na1 O1' 110.7(5) . 1_556
O1 Na1 O1' 9.5(5) 1_556 1_556
O3' Na1 O1 118.8(3) 3_656 .
O2' Na1 O1 86.5(3) 3_655 .
O3 Na1 O1 128.0(4) 2_646 .
O2 Na1 O1 94.1(4) 2_645 .
O1' Na1 O1 9.4(5) . .
O1 Na1 O1 109.8(5) 1_556 .
O1' Na1 O1 111.5(4) 1_556 .
O3' Na1 O6' 100.00(14) 3_656 2_645
O2' Na1 O6' 71.37(13) 3_655 2_645
O3 Na1 O6' 74.06(14) 2_646 2_645
O2 Na1 O6' 39.83(12) 2_645 2_645
O1' Na1 O6' 73.1(3) . 2_645
O1 Na1 O6' 167.9(4) 1_556 2_645
O1' Na1 O6' 158.6(3) 1_556 2_645
O1 Na1 O6' 76.0(4) . 2_645
O3' Na1 O6 74.11(14) 3_656 3_655
O2' Na1 O6 39.84(13) 3_655 3_655
O3 Na1 O6 100.16(14) 2_646 3_655
O2 Na1 O6 71.45(13) 2_645 3_655
O1' Na1 O6 75.7(3) . 3_655
O1 Na1 O6 158.6(4) 1_556 3_655
O1' Na1 O6 167.5(4) 1_556 3_655
O1 Na1 O6 73.0(3) . 3_655
O6' Na1 O6 32.31(10) 2_645 3_655
O3' Na1 O6 39.88(12) 3_656 3_656
O2' Na1 O6 74.14(14) 3_655 3_656
O3 Na1 O6 71.49(13) 2_646 3_656
O2 Na1 O6 100.24(14) 2_645 3_656
O1' Na1 O6 167.7(4) . 3_656
O1 Na1 O6 73.3(3) 1_556 3_656
O1' Na1 O6 75.3(3) 1_556 3_656
O1 Na1 O6 158.6(3) . 3_656
O6' Na1 O6 105.37(11) 2_645 3_656
O6 Na1 O6 96.48(14) 3_655 3_656
O3' Na1 O6' 71.32(13) 3_656 2_646
O2' Na1 O6' 100.01(14) 3_655 2_646
O3 Na1 O6' 40.03(12) 2_646 2_646
O2 Na1 O6' 74.33(14) 2_645 2_646
O1' Na1 O6' 158.8(3) . 2_646
O1 Na1 O6' 76.1(4) 1_556 2_646
O1' Na1 O6' 72.6(3) 1_556 2_646
O1 Na1 O6' 167.9(4) . 2_646
O6' Na1 O6' 96.36(13) 2_645 2_646
O6 Na1 O6' 105.49(11) 3_655 2_646
O6 Na1 O6' 32.19(10) 3_656 2_646
O1' S1 O6' 177.7(6) . .
O1' S1 O2 104.8(7) . .
O6' S1 O2 75.7(2) . .
O1' S1 O3 105.4(7) . .
O6' S1 O3 76.2(2) . .
O2 S1 O3 114.9(3) . .
O1' S1 O1 12.0(10) . .
O6' S1 O1 165.8(6) . .
O2 S1 O1 111.3(6) . .
O3 S1 O1 110.0(7) . .
O1' S1 C2 116.7(7) . 2_655
O6' S1 C2 61.1(5) . 2_655
O2 S1 C2 107.9(3) . 2_655
O3 S1 C2 107.4(3) . 2_655
O1 S1 C2 104.7(8) . 2_655
O1' S1 C1' 134.8(7) . .
O6' S1 C1' 43.0(4) . .
O2 S1 C1' 98.3(3) . .
O3 S1 C1' 98.9(3) . .
O1 S1 C1' 122.8(8) . .
C2 S1 C1' 18.1(4) 2_655 .
O1' S1 S1' 46.7(6) . .
O6' S1 S1' 131.12(19) . .
O2 S1 S1' 121.54(18) . .
O3 S1 S1' 121.28(18) . .
O1 S1 S1' 34.7(6) . .
C2 S1 S1' 70.0(5) 2_655 .
C1' S1 S1' 88.1(4) . .
O1' S1 Na1 42.5(7) . .
O6' S1 Na1 137.68(17) . .
O2 S1 Na1 62.65(16) . .
O3 S1 Na1 127.29(16) . .
O1 S1 Na1 48.9(6) . .
C2 S1 Na1 123.8(4) 2_655 .
C1' S1 Na1 133.7(3) . .
S1' S1 Na1 71.40(7) . .
O1' S1 Na1 43.3(7) . 1_554
O6' S1 Na1 138.06(17) . 1_554
O2 S1 Na1 127.30(16) . 1_554
O3 S1 Na1 62.51(15) . 1_554
O1 S1 Na1 47.9(6) . 1_554
C2 S1 Na1 123.4(3) 2_655 1_554
C1' S1 Na1 134.3(3) . 1_554
S1' S1 Na1 71.35(7) . 1_554
Na1 S1 Na1 78.47(4) . 1_554
O6 C1 C2 123.4(13) . 2_655
O6 C1 C2 117.4(12) . .
C2 C1 C2 119.2(11) 2_655 .
O6 C1 C1' 136.1(12) . .
C2 C1 C1' 12.6(6) 2_655 .
C2 C1 C1' 106.5(7) . .
O6 C1 S1' 44.5(4) . .
C2 C1 S1' 78.9(10) 2_655 .
C2 C1 S1' 161.9(10) . .
C1' C1 S1' 91.6(9) . .
C1 C2 C1 120.8(11) 3_665 .
C1 C2 S1 122.5(11) 3_665 3_665
C1 C2 S1 116.7(11) . 3_665
S1' O1 S1 99.1(8) . .
S1' O1 Na1 118.8(10) . 1_554
S1 O1 Na1 105.4(8) . 1_554
S1' O1 Na1 117.1(10) . .
S1 O1 Na1 104.1(8) . .
Na1 O1 Na1 109.8(5) 1_554 .
S1 O2 O3 147.4(3) . 1_556
S1 O2 O6' 51.02(18) . .
O3 O2 O6' 133.9(3) 1_556 .
S1 O2 Na1 130.6(2) . 3_765
O3 O2 Na1 70.56(18) 1_556 3_765
O6' O2 Na1 79.95(19) . 3_765
S1 O2 Na1 90.24(18) . .
O3 O2 Na1 73.81(19) 1_556 .
O6' O2 Na1 140.6(2) . .
Na1 O2 Na1 139.19(17) 3_765 .
S1 O3 O2 147.5(3) . 1_554
S1 O3 O6' 50.58(18) . .
O2 O3 O6' 134.4(3) 1_554 .
S1 O3 Na1 130.4(2) . 3_764
O2 O3 Na1 70.69(18) 1_554 3_764
O6' O3 Na1 80.2(2) . 3_764
S1 O3 Na1 90.25(17) . 1_554
O2 O3 Na1 73.81(19) 1_554 1_554
O6' O3 Na1 140.2(2) . 1_554
Na1 O3 Na1 139.31(16) 3_764 1_554
C1 O6 S1' 92.3(7) . .
C1 O6 O2' 115.0(5) . .
S1' O6 O2' 53.6(2) . .
C1 O6 O3' 114.9(6) . .
S1' O6 O3' 53.6(2) . .
O2' O6 O3' 88.8(3) . .
C1 O6 Na1 121.5(5) . 2_545
S1' O6 Na1 113.4(2) . 2_545
O2' O6 Na1 60.06(16) . 2_545
O3' O6 Na1 122.9(2) . 2_545
C1 O6 Na1 121.2(5) . 2_544
S1' O6 Na1 113.1(2) . 2_544
O2' O6 Na1 122.9(2) . 2_544
O3' O6 Na1 59.81(16) . 2_544
Na1 O6 Na1 96.48(14) 2_545 2_544
O1 S1' O6 177.8(6) . .
O1 S1' O2' 105.9(8) . .
O6 S1' O2' 75.6(2) . .
O1 S1' O3' 104.7(7) . .
O6 S1' O3' 75.8(2) . .
O2' S1' O3' 114.8(3) . .
O1 S1' O1' 10.7(9) . .
O6 S1' O1' 167.3(6) . .
O2' S1' O1' 109.9(6) . .
O3' S1' O1' 110.6(6) . .
O1 S1' C1 134.7(7) . .
O6 S1' C1 43.2(4) . .
O2' S1' C1 98.5(3) . .
O3' S1' C1 98.5(3) . .
O1' S1' C1 124.1(7) . .
O1 S1' S1 46.2(6) . .
O6 S1' S1 131.74(19) . .
O2' S1' S1 121.36(19) . .
O3' S1' S1 121.57(18) . .
O1' S1' S1 35.5(6) . .
C1 S1' S1 88.6(4) . .
O1 S1' Na1 43.7(8) . .
O6 S1' Na1 137.60(17) . .
O2' S1' Na1 62.57(16) . .
O3' S1' Na1 127.20(16) . .
O1' S1' Na1 47.5(6) . .
C1 S1' Na1 134.2(3) . .
S1 S1' Na1 71.26(7) . .
O1 S1' Na1 42.4(8) . 1_554
O6 S1' Na1 137.81(17) . 1_554
O2' S1' Na1 127.22(16) . 1_554
O3' S1' Na1 62.61(16) . 1_554
O1' S1' Na1 48.2(6) . 1_554
C1 S1' Na1 134.2(3) . 1_554
S1 S1' Na1 71.35(7) . 1_554
Na1 S1' Na1 78.44(4) . 1_554
O6' C1' C2' 117.3(12) . .
O6' C1' C1 136.3(11) . .
C2' C1' C1 106.4(8) . .
O6' C1' S1 44.5(4) . .
C2' C1' S1 161.8(11) . .
C1 C1' S1 91.7(9) . .
S1 O1' S1' 97.8(8) . .
S1 O1' Na1 118.1(9) . .
S1' O1' Na1 105.6(8) . .
S1 O1' Na1 117.2(10) . 1_554
S1' O1' Na1 104.8(7) . 1_554
Na1 O1' Na1 110.7(5) . 1_554
S1' O2' O6 50.75(19) . .
S1' O2' Na1 130.5(2) . 2_545
O6 O2' Na1 80.10(19) . 2_545
S1' O2' Na1 90.19(18) . .
O6 O2' Na1 140.4(2) . .
Na1 O2' Na1 139.32(17) 2_545 .
S1' O3' O6 50.62(18) . .
S1' O3' Na1 130.6(2) . 2_544
O6 O3' Na1 80.3(2) . 2_544
S1' O3' Na1 90.11(17) . 1_554
O6 O3' Na1 140.2(2) . 1_554
Na1 O3' Na1 139.30(16) 2_544 1_554
C1' O6' S1 92.5(7) . .
C1' O6' O2 114.8(5) . .
S1 O6' O2 53.3(2) . .
C1' O6' O3 115.1(5) . .
S1 O6' O3 53.2(2) . .
O2 O6' O3 88.3(3) . .
C1' O6' Na1 121.4(5) . 3_765
S1 O6' Na1 113.2(2) . 3_765
O2 O6' Na1 60.22(16) . 3_765
O3 O6' Na1 122.6(2) . 3_765
C1' O6' Na1 121.8(5) . 3_764
S1 O6' Na1 112.7(2) . 3_764
O2 O6' Na1 122.4(2) . 3_764
O3 O6' Na1 59.73(16) . 3_764
Na1 O6' Na1 96.36(13) 3_765 3_764

loop_
_geom_bond_atom_site_label_1
_geom_bond_atom_site_label_2
_geom_bond_distance
_geom_bond_site_symmetry_2
Na1 O3' 2.346(4) 3_656
Na1 O2' 2.348(4) 3_655
Na1 O3 2.350(4) 2_646
Na1 O2 2.352(4) 2_645
Na1 O1' 2.413(14) .
Na1 O1 2.425(15) 1_556
Na1 O1' 2.432(14) 1_556
Na1 O1 2.447(15) .
Na1 O6' 2.668(4) 2_645
Na1 O6 2.669(4) 3_655
Na1 O6 2.676(4) 3_656
Na1 O6' 2.682(4) 2_646
S1 O1' 1.184(15) .
S1 O6' 1.392(4) .
S1 O2 1.435(4) .
S1 O3 1.444(4) .
S1 O1 1.474(12) .
S1 C2 1.785(11) 2_655
S1 C1' 1.983(11) .
S1 S1' 2.0174(18) .
S1 Na1 3.1537(18) 1_554
C1 O6 1.355(10) .
C1 C2 1.390(15) 2_655
C1 C2 1.413(12) .
C1 C1' 1.903(10) .
C1 S1' 1.978(12) .
C2 C1 1.390(15) 3_665
C2 S1 1.785(11) 3_665
O1 S1' 1.163(16) .
O1 Na1 2.425(15) 1_554
O2 O3 1.560(5) 1_556
O2 O6' 1.736(5) .
O2 Na1 2.352(4) 3_765
O3 O2 1.560(5) 1_554
O3 O6' 1.750(5) .
O3 Na1 2.350(4) 3_764
O3 Na1 2.798(4) 1_554
O6 S1' 1.388(4) .
O6 O2' 1.736(5) .
O6 O3' 1.740(5) .
O6 Na1 2.669(4) 2_545
O6 Na1 2.676(4) 2_544
S1' O2' 1.443(4) .
S1' O3' 1.445(4) .
S1' O1' 1.481(12) .
S1' Na1 3.1537(17) 1_554
C1' O6' 1.354(10) .
C1' C2' 1.415(12) .
O1' Na1 2.432(14) 1_554
O2' Na1 2.348(4) 2_545
O3' Na1 2.346(4) 2_544
O3' Na1 2.800(4) 1_554
O6' Na1 2.668(4) 3_765
O6' Na1 2.682(4) 3_764
